data_1547806
loop_
_publ_author_name
'Zhang, Junyou'
'Wu, Hai-Hong'
'Zhang, Junliang'

_publ_section_title
;
 Enantioselective Phosphine-Catalyzed Allylic Alkylations of mix-Indene
 with MBH Carbonates.
;
_journal_issue 22
_journal_name_full 'Organic letters'
_journal_page_first 6080
_journal_page_last 6083
_journal_paper_doi 10.1021/acs.orglett.7b02895
_journal_volume 19
_journal_year 2017
_chemical_absolute_configuration ad
_chemical_formula_sum 'C27 H20 Br F3 O2'
_chemical_formula_weight 513.34
_chemical_name_systematic
; 
 ? 
;
_space_group_IT_number 4
_symmetry_cell_setting monoclinic
_symmetry_space_group_name_Hall 'P 2yb'
_symmetry_space_group_name_H-M 'P 1 21 1'
_atom_sites_solution_hydrogens geom
_atom_sites_solution_primary direct
_atom_sites_solution_secondary difmap
_audit_creation_method SHELXL-97
_cell_angle_alpha 90.00
_cell_angle_beta 109.998(5)
_cell_angle_gamma 90.00
_cell_formula_units_Z 4
_cell_length_a 15.066(2)
_cell_length_b 8.9311(15)
_cell_length_c 18.428(3)
_cell_measurement_reflns_used 3443
_cell_measurement_temperature 296(2)
_cell_measurement_theta_max 17.52
_cell_measurement_theta_min 2.3
_cell_volume 2330.1(6)
_computing_structure_refinement 'SHELXL-97 (Sheldrick, 2008)'
_computing_structure_solution 'SHELXS-97 (Sheldrick, 2008)'
_diffrn_ambient_temperature 296(2)
_diffrn_measured_fraction_theta_full 0.996
_diffrn_measured_fraction_theta_max 0.996
_diffrn_measurement_device_type 'Bruker Apex II CCD'
_diffrn_radiation_monochromator graphite
_diffrn_radiation_source 'fine-focus sealed tube'
_diffrn_radiation_type MoK\a
_diffrn_radiation_wavelength 0.71073
_diffrn_reflns_av_R_equivalents 0.0675
_diffrn_reflns_av_sigmaI/netI 0.0938
_diffrn_reflns_limit_h_max 17
_diffrn_reflns_limit_h_min -17
_diffrn_reflns_limit_k_max 10
_diffrn_reflns_limit_k_min -10
_diffrn_reflns_limit_l_max 21
_diffrn_reflns_limit_l_min -21
_diffrn_reflns_number 27562
_diffrn_reflns_theta_full 25.01
_diffrn_reflns_theta_max 25.01
_diffrn_reflns_theta_min 1.44
_exptl_absorpt_coefficient_mu 1.810
_exptl_absorpt_correction_T_max 0.8258
_exptl_absorpt_correction_T_min 0.6604
_exptl_absorpt_correction_type multi-scan
_exptl_absorpt_process_details sadabs
_exptl_crystal_colour colorless
_exptl_crystal_density_diffrn 1.463
_exptl_crystal_density_method 'not measured'
_exptl_crystal_description block
_exptl_crystal_F_000 1040
_exptl_crystal_size_max 0.25
_exptl_crystal_size_mid 0.17
_exptl_crystal_size_min 0.11
_refine_diff_density_max 0.226
_refine_diff_density_min -0.203
_refine_diff_density_rms 0.044
_refine_ls_abs_structure_details 'Flack H D (1983), Acta Cryst. A39, 876-881'
_refine_ls_abs_structure_Flack 0.007(8)
_refine_ls_extinction_method none
_refine_ls_goodness_of_fit_ref 1.001
_refine_ls_hydrogen_treatment constr
_refine_ls_matrix_type full
_refine_ls_number_parameters 595
_refine_ls_number_reflns 7693
_refine_ls_number_restraints 1
_refine_ls_restrained_S_all 1.001
_refine_ls_R_factor_all 0.1082
_refine_ls_R_factor_gt 0.0459
_refine_ls_shift/su_max 0.001
_refine_ls_shift/su_mean 0.000
_refine_ls_structure_factor_coef Fsqd
_refine_ls_weighting_details 'calc w=1/[\s^2^(Fo^2^)+(0.0000P)^2^+0.4937P] where P=(Fo^2^+2Fc^2^)/3'
_refine_ls_weighting_scheme calc
_refine_ls_wR_factor_gt 0.0709
_refine_ls_wR_factor_ref 0.0904
_reflns_number_gt 4473
_reflns_number_total 7693
_reflns_threshold_expression >2sigma(I)
_cod_data_source_file ol7b02895_si_002.cif
_cod_data_source_block z
_cod_depositor_comments
;
The following automatic conversions were performed:

'_symmetry_cell_setting' value 'Monoclinic' changed to 'monoclinic'
according to
/home/data/users/saulius/crontab/automatic-downloads/rss-feeds/ACS/lib/dictionaries/cif_core.dic
dictionary named 'cif_core.dic' version 2.4.2 from 2011-04-26.

Automatic conversion script
Id: cif_fix_values 4973 2017-02-22 13:04:09Z antanas 

 Adding full bibliography for 1547806.cif.
;
_cod_original_cell_volume 2330.2(7)
_cod_original_sg_symbol_H-M P2(1)
_cod_database_code 1547806

loop_
_symmetry_equiv_pos_as_xyz
'x, y, z'
'-x, y+1/2, -z'

loop_
_atom_site_label
_atom_site_type_symbol
_atom_site_fract_x
_atom_site_fract_y
_atom_site_fract_z
_atom_site_U_iso_or_equiv
_atom_site_adp_type
_atom_site_occupancy
_atom_site_symmetry_multiplicity
_atom_site_calc_flag
_atom_site_refinement_flags
Br1 Br 0.98616(4) 0.77912(9) 0.78207(3) 0.0937(2) Uani 1 1 d .
F1 F 0.5649(2) 0.7324(4) 0.5176(2) 0.1012(12) Uani 1 1 d .
F2 F 0.4960(2) 0.8673(4) 0.4187(2) 0.1090(13) Uani 1 1 d .
F3 F 0.5294(2) 0.9574(4) 0.53244(19) 0.0922(9) Uani 1 1 d .
O1 O 0.6819(3) 1.0576(5) 0.3146(2) 0.0911(13) Uani 1 1 d .
O2 O 0.8378(3) 1.0622(4) 0.3756(2) 0.0733(11) Uani 1 1 d .
C1 C 0.9171(4) 0.6100(6) 0.4774(3) 0.0596(14) Uani 1 1 d .
H1A H 0.9523 0.6587 0.5227 0.071 Uiso 1 1 calc R
C2 C 0.9618(4) 0.5116(6) 0.4428(3) 0.0660(16) Uani 1 1 d .
H2A H 1.0260 0.4931 0.4664 0.079 Uiso 1 1 calc R
C3 C 0.9149(4) 0.4432(7) 0.3765(3) 0.0656(15) Uani 1 1 d .
H3A H 0.9464 0.3802 0.3532 0.079 Uiso 1 1 calc R
C4 C 0.8201(4) 0.4666(7) 0.3432(3) 0.0710(16) Uani 1 1 d .
H4A H 0.7864 0.4182 0.2974 0.085 Uiso 1 1 calc R
C5 C 0.7745(4) 0.5622(6) 0.3774(3) 0.0636(15) Uani 1 1 d .
H5A H 0.7099 0.5775 0.3538 0.076 Uiso 1 1 calc R
C6 C 0.8215(3) 0.6365(5) 0.4458(3) 0.0445(12) Uani 1 1 d .
C7 C 0.7706(3) 0.7429(5) 0.4784(2) 0.0438(12) Uani 1 1 d .
C8 C 0.6901(3) 0.8117(6) 0.4388(3) 0.0584(14) Uani 1 1 d .
H8A H 0.6577 0.7948 0.3866 0.070 Uiso 1 1 calc R
C9 C 0.6567(3) 0.9191(5) 0.4866(3) 0.0509(13) Uani 1 1 d .
C10 C 0.7325(3) 0.9011(5) 0.5651(3) 0.0474(13) Uani 1 1 d .
C11 C 0.7983(3) 0.7932(6) 0.5599(2) 0.0428(11) Uani 1 1 d .
C12 C 0.8726(3) 0.7547(6) 0.6256(3) 0.0518(13) Uani 1 1 d .
H12A H 0.9161 0.6822 0.6237 0.062 Uiso 1 1 calc R
C13 C 0.8812(4) 0.8259(6) 0.6939(3) 0.0575(15) Uani 1 1 d .
C14 C 0.8171(4) 0.9336(6) 0.6985(3) 0.0645(15) Uani 1 1 d .
H14A H 0.8247 0.9815 0.7451 0.077 Uiso 1 1 calc R
C15 C 0.7423(3) 0.9685(6) 0.6334(3) 0.0568(12) Uani 1 1 d .
H15A H 0.6981 1.0388 0.6361 0.068 Uiso 1 1 calc R
C16 C 0.6502(3) 1.0844(6) 0.4581(3) 0.0573(14) Uani 1 1 d .
H16A H 0.5977 1.0940 0.4099 0.069 Uiso 1 1 calc R
H16B H 0.6381 1.1493 0.4958 0.069 Uiso 1 1 calc R
C17 C 0.7388(4) 1.1335(6) 0.4460(3) 0.0531(13) Uani 1 1 d .
C18 C 0.8070(4) 1.2180(6) 0.4928(3) 0.0602(15) Uani 1 1 d .
H18A H 0.8594 1.2335 0.4780 0.072 Uiso 1 1 calc R
C19 C 0.8097(4) 1.2904(7) 0.5658(3) 0.0610(14) Uani 1 1 d .
C20 C 0.7353(4) 1.3727(7) 0.5725(4) 0.0762(17) Uani 1 1 d .
H20A H 0.6805 1.3847 0.5300 0.091 Uiso 1 1 calc R
C21 C 0.7425(5) 1.4374(7) 0.6423(5) 0.092(2) Uani 1 1 d .
H21A H 0.6920 1.4917 0.6469 0.110 Uiso 1 1 calc R
C22 C 0.8234(7) 1.4218(8) 0.7045(4) 0.096(2) Uani 1 1 d .
H22A H 0.8277 1.4658 0.7514 0.115 Uiso 1 1 calc R
C23 C 0.8979(5) 1.3421(8) 0.6985(4) 0.093(2) Uani 1 1 d .
H23A H 0.9526 1.3304 0.7412 0.111 Uiso 1 1 calc R
C24 C 0.8911(4) 1.2795(7) 0.6288(3) 0.0756(16) Uani 1 1 d .
H24A H 0.9428 1.2286 0.6240 0.091 Uiso 1 1 calc R
C25 C 0.7486(5) 1.0814(6) 0.3721(3) 0.0632(15) Uani 1 1 d .
C26 C 0.8536(4) 1.0151(8) 0.3058(3) 0.102(2) Uani 1 1 d .
H26A H 0.9202 1.0076 0.3155 0.153 Uiso 1 1 calc R
H26B H 0.8265 1.0872 0.2656 0.153 Uiso 1 1 calc R
H26C H 0.8246 0.9193 0.2899 0.153 Uiso 1 1 calc R
C27 C 0.5617(4) 0.8697(8) 0.4880(4) 0.0741(17) Uani 1 1 d .
Br2 Br 1.52315(4) 0.46905(9) 1.28650(3) 0.0963(3) Uani 1 1 d .
F6 F 1.0700(2) 0.4998(5) 1.0656(2) 0.1053(12) Uani 1 1 d .
F5 F 1.0612(2) 0.7324(4) 1.0884(2) 0.1048(12) Uani 1 1 d .
F4 F 1.0000(2) 0.6496(4) 0.9729(2) 0.1017(11) Uani 1 1 d .
O3 O 1.2118(2) 0.7772(5) 0.85575(19) 0.0750(11) Uani 1 1 d .
O4 O 1.3654(2) 0.7701(5) 0.92542(17) 0.0690(10) Uani 1 1 d .
C28 C 1.3880(5) 0.3432(6) 0.9650(3) 0.0750(17) Uani 1 1 d .
H28A H 1.4323 0.3999 1.0025 0.090 Uiso 1 1 calc R
C29 C 1.4189(5) 0.2440(7) 0.9203(4) 0.0848(19) Uani 1 1 d .
H29A H 1.4831 0.2340 0.9287 0.102 Uiso 1 1 calc R
C30 C 1.3557(7) 0.1629(8) 0.8652(4) 0.100(2) Uani 1 1 d .
H30A H 1.3763 0.0983 0.8346 0.119 Uiso 1 1 calc R
C31 C 1.2603(7) 0.1744(8) 0.8535(4) 0.096(2) Uani 1 1 d .
H31A H 1.2169 0.1168 0.8159 0.116 Uiso 1 1 calc R
C32 C 1.2301(4) 0.2722(7) 0.8982(3) 0.0709(15) Uani 1 1 d .
H32A H 1.1658 0.2797 0.8901 0.085 Uiso 1 1 calc R
C33 C 1.2929(4) 0.3594(6) 0.9549(3) 0.0558(14) Uani 1 1 d .
C34 C 1.2589(4) 0.4708(6) 0.9980(2) 0.0515(12) Uani 1 1 d .
C35 C 1.1792(4) 0.5494(6) 0.9677(3) 0.0552(13) Uani 1 1 d .
H35A H 1.1369 0.5363 0.9178 0.066 Uiso 1 1 calc R
C36 C 1.1661(3) 0.6628(6) 1.0246(2) 0.0532(13) Uani 1 1 d .
C37 C 1.2515(4) 0.6296(6) 1.0955(3) 0.0549(14) Uani 1 1 d .
C38 C 1.3067(4) 0.5178(6) 1.0793(3) 0.0498(14) Uani 1 1 d .
C39 C 1.3880(3) 0.4699(7) 1.1350(3) 0.0578(13) Uani 1 1 d .
H39A H 1.4254 0.3958 1.1249 0.069 Uiso 1 1 calc R
C40 C 1.4123(4) 0.5365(7) 1.2074(3) 0.0624(16) Uani 1 1 d .
C41 C 1.3589(4) 0.6472(7) 1.2235(3) 0.0688(17) Uani 1 1 d .
H41A H 1.3776 0.6903 1.2724 0.083 Uiso 1 1 calc R
C42 C 1.2783(4) 0.6941(6) 1.1676(3) 0.0598(15) Uani 1 1 d .
H42A H 1.2416 0.7692 1.1781 0.072 Uiso 1 1 calc R
C43 C 1.1689(3) 0.8269(5) 0.9954(3) 0.0515(13) Uani 1 1 d .
H43A H 1.1181 0.8403 0.9465 0.062 Uiso 1 1 calc R
H43B H 1.1589 0.8965 1.0322 0.062 Uiso 1 1 calc R
C44 C 1.2609(4) 0.8613(6) 0.9853(2) 0.0493(13) Uani 1 1 d .
C45 C 1.3288(3) 0.9479(6) 1.0316(2) 0.0518(13) Uani 1 1 d .
H45A H 1.3829 0.9577 1.0185 0.062 Uiso 1 1 calc R
C46 C 1.3288(4) 1.0313(6) 1.1021(3) 0.0535(14) Uani 1 1 d .
C47 C 1.2540(4) 1.1185(6) 1.1039(3) 0.0623(15) Uani 1 1 d .
H47A H 1.2008 1.1270 1.0598 0.075 Uiso 1 1 calc R
C48 C 1.2567(5) 1.1926(6) 1.1696(4) 0.0727(17) Uani 1 1 d .
H48A H 1.2060 1.2517 1.1698 0.087 Uiso 1 1 calc R
C49 C 1.3339(6) 1.1796(8) 1.2346(4) 0.086(2) Uani 1 1 d .
H49A H 1.3350 1.2284 1.2795 0.103 Uiso 1 1 calc R
C50 C 1.4109(5) 1.0949(7) 1.2351(3) 0.0809(19) Uani 1 1 d .
H50A H 1.4637 1.0868 1.2796 0.097 Uiso 1 1 calc R
C51 C 1.4076(4) 1.0223(6) 1.1676(3) 0.0654(16) Uani 1 1 d .
H51A H 1.4594 0.9667 1.1666 0.079 Uiso 1 1 calc R
C52 C 1.2746(4) 0.7978(6) 0.9150(3) 0.0553(13) Uani 1 1 d .
C53 C 1.3830(4) 0.7054(7) 0.8592(3) 0.087(2) Uani 1 1 d .
H53A H 1.4497 0.6910 0.8713 0.130 Uiso 1 1 calc R
H53B H 1.3597 0.7719 0.8158 0.130 Uiso 1 1 calc R
H53C H 1.3512 0.6108 0.8466 0.130 Uiso 1 1 calc R
C54 C 1.0738(4) 0.6370(8) 1.0364(4) 0.0760(17) Uani 1 1 d .

loop_
_atom_site_aniso_label
_atom_site_aniso_U_11
_atom_site_aniso_U_22
_atom_site_aniso_U_33
_atom_site_aniso_U_23
_atom_site_aniso_U_13
_atom_site_aniso_U_12
Br1 0.0804(4) 0.1386(6) 0.0491(3) 0.0016(4) 0.0053(3) 0.0158(5)
F1 0.073(2) 0.069(3) 0.170(3) 0.020(2) 0.053(2) -0.013(2)
F2 0.041(2) 0.144(3) 0.122(3) 0.003(2) 0.0022(19) -0.006(2)
F3 0.069(2) 0.093(2) 0.137(3) 0.009(2) 0.063(2) 0.006(2)
O1 0.076(3) 0.135(4) 0.057(2) 0.006(2) 0.016(2) 0.002(3)
O2 0.069(3) 0.083(3) 0.074(3) -0.002(2) 0.033(2) 0.008(2)
C1 0.049(4) 0.064(4) 0.066(3) -0.011(3) 0.020(3) 0.000(3)
C2 0.051(3) 0.066(4) 0.083(4) -0.003(3) 0.025(3) 0.003(3)
C3 0.075(4) 0.063(4) 0.069(3) 0.001(3) 0.037(3) 0.008(4)
C4 0.082(5) 0.071(4) 0.056(3) -0.014(3) 0.019(3) 0.007(4)
C5 0.058(4) 0.063(4) 0.057(3) -0.009(3) 0.003(3) 0.002(3)
C6 0.039(3) 0.045(3) 0.050(3) 0.006(2) 0.016(2) -0.001(3)
C7 0.045(3) 0.044(3) 0.045(3) -0.002(2) 0.019(2) -0.009(3)
C8 0.047(3) 0.058(4) 0.057(3) 0.002(3) 0.001(3) 0.004(3)
C9 0.040(3) 0.048(4) 0.060(3) 0.006(3) 0.011(2) 0.007(2)
C10 0.053(3) 0.042(3) 0.053(3) 0.005(2) 0.025(3) 0.000(3)
C11 0.042(3) 0.039(3) 0.049(3) 0.003(3) 0.018(2) -0.005(3)
C12 0.044(3) 0.057(4) 0.053(3) 0.009(3) 0.015(2) 0.001(3)
C13 0.055(3) 0.071(4) 0.048(3) 0.007(3) 0.019(2) -0.010(3)
C14 0.083(4) 0.064(4) 0.051(3) 0.001(3) 0.029(3) 0.001(4)
C15 0.061(3) 0.053(3) 0.062(3) 0.005(3) 0.029(3) 0.008(3)
C16 0.044(3) 0.061(4) 0.063(3) 0.012(3) 0.013(3) 0.010(3)
C17 0.050(4) 0.063(4) 0.052(3) 0.014(3) 0.025(3) 0.012(3)
C18 0.054(4) 0.063(4) 0.067(3) 0.011(3) 0.026(3) 0.003(3)
C19 0.066(4) 0.055(4) 0.070(4) -0.002(3) 0.034(3) -0.006(4)
C20 0.072(5) 0.064(4) 0.105(5) -0.016(4) 0.046(4) -0.010(3)
C21 0.110(6) 0.067(5) 0.129(6) -0.032(5) 0.079(5) -0.019(4)
C22 0.141(7) 0.079(6) 0.088(5) -0.025(4) 0.064(5) -0.046(5)
C23 0.096(6) 0.095(6) 0.089(5) -0.010(4) 0.033(4) -0.014(4)
C24 0.080(4) 0.074(4) 0.078(4) -0.014(4) 0.033(3) -0.010(4)
C25 0.057(4) 0.062(4) 0.064(4) 0.023(3) 0.013(3) 0.001(3)
C26 0.108(5) 0.142(7) 0.076(4) -0.022(4) 0.059(4) 0.010(5)
C27 0.050(4) 0.071(5) 0.111(5) 0.008(4) 0.040(4) -0.006(4)
Br2 0.0758(4) 0.1253(6) 0.0661(4) 0.0117(4) -0.0037(3) -0.0216(5)
F6 0.093(3) 0.105(3) 0.125(3) 0.017(2) 0.047(2) -0.030(2)
F5 0.086(2) 0.129(3) 0.127(3) -0.018(3) 0.072(2) -0.012(2)
F4 0.048(2) 0.130(3) 0.118(3) 0.003(2) 0.017(2) -0.015(2)
O3 0.065(3) 0.100(3) 0.0518(19) -0.011(2) 0.0092(18) 0.005(3)
O4 0.055(2) 0.088(3) 0.067(2) -0.020(2) 0.0252(18) 0.001(2)
C28 0.096(5) 0.063(4) 0.069(4) -0.007(3) 0.031(3) 0.000(4)
C29 0.109(5) 0.070(5) 0.084(4) 0.005(4) 0.044(4) 0.017(4)
C30 0.151(8) 0.074(5) 0.088(5) 0.004(4) 0.060(5) 0.036(6)
C31 0.145(8) 0.065(5) 0.065(4) -0.016(3) 0.017(5) 0.011(5)
C32 0.090(4) 0.055(4) 0.060(3) -0.002(3) 0.017(3) 0.007(4)
C33 0.069(4) 0.048(3) 0.049(3) 0.002(3) 0.018(3) 0.001(3)
C34 0.065(4) 0.044(3) 0.048(3) -0.004(3) 0.022(3) -0.012(3)
C35 0.055(3) 0.049(3) 0.052(3) -0.006(3) 0.006(3) -0.009(3)
C36 0.056(4) 0.052(4) 0.050(3) -0.007(3) 0.016(3) -0.006(3)
C37 0.063(4) 0.056(4) 0.045(3) 0.001(3) 0.017(3) -0.013(3)
C38 0.045(3) 0.051(4) 0.049(3) -0.001(3) 0.011(3) -0.005(3)
C39 0.057(3) 0.061(3) 0.055(3) -0.002(3) 0.018(3) -0.011(3)
C40 0.054(4) 0.078(4) 0.047(3) 0.007(3) 0.007(3) -0.024(3)
C41 0.086(5) 0.080(5) 0.040(3) -0.014(3) 0.021(3) -0.027(4)
C42 0.063(4) 0.065(4) 0.055(3) -0.001(3) 0.024(3) -0.009(3)
C43 0.038(3) 0.062(4) 0.056(3) -0.008(3) 0.018(2) -0.006(3)
C44 0.051(3) 0.051(3) 0.040(3) 0.003(2) 0.009(2) 0.002(3)
C45 0.049(3) 0.056(3) 0.056(3) 0.005(3) 0.025(2) 0.001(3)
C46 0.058(4) 0.052(4) 0.051(3) -0.004(3) 0.019(3) -0.013(3)
C47 0.064(4) 0.056(4) 0.068(4) -0.003(3) 0.023(3) -0.007(3)
C48 0.095(5) 0.059(4) 0.075(4) -0.017(3) 0.043(4) -0.013(3)
C49 0.134(7) 0.068(5) 0.079(5) -0.012(4) 0.067(5) -0.031(5)
C50 0.100(5) 0.083(5) 0.050(4) -0.007(3) 0.014(3) -0.032(4)
C51 0.069(4) 0.059(4) 0.067(4) -0.003(3) 0.022(3) -0.016(3)
C52 0.058(4) 0.055(4) 0.050(3) 0.004(3) 0.015(3) -0.001(3)
C53 0.090(5) 0.113(6) 0.078(4) -0.026(4) 0.056(4) -0.002(4)
C54 0.058(5) 0.088(5) 0.091(5) 0.001(4) 0.037(4) -0.010(4)

loop_
_atom_type_symbol
_atom_type_description
_atom_type_scat_dispersion_real
_atom_type_scat_dispersion_imag
_atom_type_scat_source
C C 0.0033 0.0016 'International Tables Vol C Tables 4.2.6.8 and 6.1.1.4'
H H 0.0000 0.0000 'International Tables Vol C Tables 4.2.6.8 and 6.1.1.4'
O O 0.0106 0.0060 'International Tables Vol C Tables 4.2.6.8 and 6.1.1.4'
F F 0.0171 0.0103 'International Tables Vol C Tables 4.2.6.8 and 6.1.1.4'
Br Br -0.2901 2.4595 'International Tables Vol C Tables 4.2.6.8 and 6.1.1.4'

loop_
_geom_angle_atom_site_label_1
_geom_angle_atom_site_label_2
_geom_angle_atom_site_label_3
_geom_angle
C25 O2 C26 117.6(4)
C6 C1 C2 121.1(5)
C6 C1 H1A 119.5
C2 C1 H1A 119.5
C3 C2 C1 121.6(5)
C3 C2 H2A 119.2
C1 C2 H2A 119.2
C2 C3 C4 119.1(5)
C2 C3 H3A 120.4
C4 C3 H3A 120.4
C3 C4 C5 119.9(5)
C3 C4 H4A 120.0
C5 C4 H4A 120.0
C4 C5 C6 122.3(5)
C4 C5 H5A 118.9
C6 C5 H5A 118.9
C1 C6 C5 116.0(5)
C1 C6 C7 123.6(4)
C5 C6 C7 120.3(4)
C8 C7 C6 125.3(4)
C8 C7 C11 107.6(4)
C6 C7 C11 127.1(4)
C7 C8 C9 113.5(4)
C7 C8 H8A 123.3
C9 C8 H8A 123.3
C8 C9 C27 109.5(4)
C8 C9 C10 101.4(4)
C27 C9 C10 111.3(4)
C8 C9 C16 113.7(4)
C27 C9 C16 109.4(4)
C10 C9 C16 111.2(4)
C15 C10 C11 120.7(4)
C15 C10 C9 130.3(5)
C11 C10 C9 109.0(4)
C12 C11 C10 119.2(4)
C12 C11 C7 132.4(5)
C10 C11 C7 108.4(4)
C13 C12 C11 118.7(5)
C13 C12 H12A 120.6
C11 C12 H12A 120.6
C12 C13 C14 121.8(4)
C12 C13 Br1 118.3(4)
C14 C13 Br1 119.8(4)
C15 C14 C13 119.0(5)
C15 C14 H14A 120.5
C13 C14 H14A 120.5
C10 C15 C14 120.5(5)
C10 C15 H15A 119.8
C14 C15 H15A 119.8
C17 C16 C9 111.9(4)
C17 C16 H16A 109.2
C9 C16 H16A 109.2
C17 C16 H16B 109.2
C9 C16 H16B 109.2
H16A C16 H16B 107.9
C18 C17 C16 127.0(5)
C18 C17 C25 118.3(5)
C16 C17 C25 114.6(5)
C17 C18 C19 127.9(5)
C17 C18 H18A 116.1
C19 C18 H18A 116.1
C24 C19 C20 118.8(5)
C24 C19 C18 118.3(5)
C20 C19 C18 122.8(5)
C19 C20 C21 119.9(6)
C19 C20 H20A 120.1
C21 C20 H20A 120.1
C22 C21 C20 120.2(7)
C22 C21 H21A 119.9
C20 C21 H21A 119.9
C23 C22 C21 120.5(7)
C23 C22 H22A 119.8
C21 C22 H22A 119.8
C22 C23 C24 119.3(6)
C22 C23 H23A 120.4
C24 C23 H23A 120.4
C23 C24 C19 121.3(6)
C23 C24 H24A 119.3
C19 C24 H24A 119.3
O1 C25 O2 123.0(6)
O1 C25 C17 123.0(6)
O2 C25 C17 114.0(5)
O2 C26 H26A 109.5
O2 C26 H26B 109.5
H26A C26 H26B 109.5
O2 C26 H26C 109.5
H26A C26 H26C 109.5
H26B C26 H26C 109.5
F2 C27 F1 106.9(5)
F2 C27 F3 106.9(5)
F1 C27 F3 104.9(5)
F2 C27 C9 113.0(5)
F1 C27 C9 111.9(5)
F3 C27 C9 112.7(5)
C52 O4 C53 115.0(4)
C33 C28 C29 121.7(6)
C33 C28 H28A 119.1
C29 C28 H28A 119.1
C30 C29 C28 119.7(7)
C30 C29 H29A 120.1
C28 C29 H29A 120.1
C29 C30 C31 120.5(7)
C29 C30 H30A 119.7
C31 C30 H30A 119.7
C32 C31 C30 119.5(7)
C32 C31 H31A 120.3
C30 C31 H31A 120.3
C31 C32 C33 121.7(6)
C31 C32 H32A 119.1
C33 C32 H32A 119.1
C32 C33 C28 116.8(5)
C32 C33 C34 121.0(5)
C28 C33 C34 122.2(5)
C35 C34 C33 124.0(4)
C35 C34 C38 109.2(5)
C33 C34 C38 126.8(5)
C34 C35 C36 111.9(4)
C34 C35 H35A 124.1
C36 C35 H35A 124.1
C54 C36 C37 113.7(4)
C54 C36 C35 110.2(5)
C37 C36 C35 101.0(4)
C54 C36 C43 109.3(5)
C37 C36 C43 111.3(4)
C35 C36 C43 111.1(4)
C42 C37 C38 120.5(5)
C42 C37 C36 129.2(5)
C38 C37 C36 110.4(4)
C39 C38 C37 120.5(5)
C39 C38 C34 132.1(5)
C37 C38 C34 107.4(4)
C38 C39 C40 117.4(5)
C38 C39 H39A 121.3
C40 C39 H39A 121.3
C41 C40 C39 122.4(5)
C41 C40 Br2 119.3(4)
C39 C40 Br2 118.3(5)
C42 C41 C40 119.7(5)
C42 C41 H41A 120.1
C40 C41 H41A 120.1
C41 C42 C37 119.5(5)
C41 C42 H42A 120.2
C37 C42 H42A 120.2
C44 C43 C36 111.9(4)
C44 C43 H43A 109.2
C36 C43 H43A 109.2
C44 C43 H43B 109.2
C36 C43 H43B 109.2
H43A C43 H43B 107.9
C45 C44 C52 118.2(5)
C45 C44 C43 125.6(4)
C52 C44 C43 116.1(4)
C44 C45 C46 128.1(4)
C44 C45 H45A 115.9
C46 C45 H45A 115.9
C51 C46 C47 118.6(5)
C51 C46 C45 118.5(5)
C47 C46 C45 123.0(5)
C48 C47 C46 121.2(5)
C48 C47 H47A 119.4
C46 C47 H47A 119.4
C49 C48 C47 119.7(6)
C49 C48 H48A 120.1
C47 C48 H48A 120.1
C48 C49 C50 121.1(6)
C48 C49 H49A 119.5
C50 C49 H49A 119.5
C49 C50 C51 118.5(6)
C49 C50 H50A 120.8
C51 C50 H50A 120.8
C46 C51 C50 121.0(6)
C46 C51 H51A 119.5
C50 C51 H51A 119.5
O3 C52 O4 123.8(5)
O3 C52 C44 123.6(5)
O4 C52 C44 112.6(4)
O4 C53 H53A 109.5
O4 C53 H53B 109.5
H53A C53 H53B 109.5
O4 C53 H53C 109.5
H53A C53 H53C 109.5
H53B C53 H53C 109.5
F4 C54 F5 107.4(5)
F4 C54 F6 107.2(5)
F5 C54 F6 104.9(5)
F4 C54 C36 113.7(5)
F5 C54 C36 111.7(5)
F6 C54 C36 111.5(5)

loop_
_geom_bond_atom_site_label_1
_geom_bond_atom_site_label_2
_geom_bond_distance
Br1 C13 1.886(5)
F1 C27 1.336(6)
F2 C27 1.321(7)
F3 C27 1.339(6)
O1 C25 1.203(6)
O2 C25 1.334(6)
O2 C26 1.449(5)
C1 C6 1.377(6)
C1 C2 1.388(6)
C1 H1A 0.9300
C2 C3 1.332(7)
C2 H2A 0.9300
C3 C4 1.364(7)
C3 H3A 0.9300
C4 C5 1.378(7)
C4 H4A 0.9300
C5 C6 1.385(6)
C5 H5A 0.9300
C6 C7 1.472(6)
C7 C8 1.333(6)
C7 C11 1.484(6)
C8 C9 1.500(6)
C8 H8A 0.9300
C9 C27 1.506(7)
C9 C10 1.515(6)
C9 C16 1.559(7)
C10 C15 1.357(6)
C10 C11 1.409(6)
C11 C12 1.382(6)
C12 C13 1.377(6)
C12 H12A 0.9300
C13 C14 1.385(6)
C14 C15 1.372(6)
C14 H14A 0.9300
C15 H15A 0.9300
C16 C17 1.492(7)
C16 H16A 0.9700
C16 H16B 0.9700
C17 C18 1.327(7)
C17 C25 1.494(7)
C18 C19 1.480(7)
C18 H18A 0.9300
C19 C24 1.374(7)
C19 C20 1.380(7)
C20 C21 1.380(7)
C20 H20A 0.9300
C21 C22 1.365(9)
C21 H21A 0.9300
C22 C23 1.365(8)
C22 H22A 0.9300
C23 C24 1.374(7)
C23 H23A 0.9300
C24 H24A 0.9300
C26 H26A 0.9600
C26 H26B 0.9600
C26 H26C 0.9600
Br2 C40 1.901(5)
F6 C54 1.347(7)
F5 C54 1.343(7)
F4 C54 1.315(6)
O3 C52 1.189(5)
O4 C52 1.338(5)
O4 C53 1.455(5)
C28 C33 1.389(7)
C28 C29 1.393(7)
C28 H28A 0.9300
C29 C30 1.343(9)
C29 H29A 0.9300
C30 C31 1.383(9)
C30 H30A 0.9300
C31 C32 1.380(8)
C31 H31A 0.9300
C32 C33 1.384(7)
C32 H32A 0.9300
C33 C34 1.470(7)
C34 C35 1.337(6)
C34 C38 1.483(6)
C35 C36 1.519(6)
C35 H35A 0.9300
C36 C54 1.497(7)
C36 C37 1.516(6)
C36 C43 1.567(7)
C37 C42 1.377(6)
C37 C38 1.396(7)
C38 C39 1.370(6)
C39 C40 1.390(7)
C39 H39A 0.9300
C40 C41 1.370(7)
C41 C42 1.363(7)
C41 H41A 0.9300
C42 H42A 0.9300
C43 C44 1.492(6)
C43 H43A 0.9700
C43 H43B 0.9700
C44 C45 1.332(6)
C44 C52 1.492(6)
C45 C46 1.498(6)
C45 H45A 0.9300
C46 C51 1.375(7)
C46 C47 1.380(7)
C47 C48 1.368(7)
C47 H47A 0.9300
C48 C49 1.359(8)
C48 H48A 0.9300
C49 C50 1.382(8)
C49 H49A 0.9300
C50 C51 1.389(7)
C50 H50A 0.9300
C51 H51A 0.9300
C53 H53A 0.9600
C53 H53B 0.9600
C53 H53C 0.9600

loop_
_geom_torsion_atom_site_label_1
_geom_torsion_atom_site_label_2
_geom_torsion_atom_site_label_3
_geom_torsion_atom_site_label_4
_geom_torsion
C6 C1 C2 C3 2.3(8)
C1 C2 C3 C4 -2.1(9)
C2 C3 C4 C5 1.2(9)
C3 C4 C5 C6 -0.3(9)
C2 C1 C6 C5 -1.4(7)
C2 C1 C6 C7 -178.0(4)
C4 C5 C6 C1 0.5(7)
C4 C5 C6 C7 177.2(5)
C1 C6 C7 C8 154.9(5)
C5 C6 C7 C8 -21.5(7)
C1 C6 C7 C11 -25.2(7)
C5 C6 C7 C11 158.4(5)
C6 C7 C8 C9 -177.6(4)
C11 C7 C8 C9 2.5(6)
C7 C8 C9 C27 -118.7(5)
C7 C8 C9 C10 -1.0(5)
C7 C8 C9 C16 118.5(5)
C8 C9 C10 C15 -179.8(5)
C27 C9 C10 C15 -63.4(7)
C16 C9 C10 C15 58.9(7)
C8 C9 C10 C11 -1.1(5)
C27 C9 C10 C11 115.3(5)
C16 C9 C10 C11 -122.4(4)
C15 C10 C11 C12 0.9(7)
C9 C10 C11 C12 -178.0(4)
C15 C10 C11 C7 -178.6(4)
C9 C10 C11 C7 2.6(5)
C8 C7 C11 C12 177.5(5)
C6 C7 C11 C12 -2.4(8)
C8 C7 C11 C10 -3.2(5)
C6 C7 C11 C10 176.9(4)
C10 C11 C12 C13 -1.4(7)
C7 C11 C12 C13 177.9(5)
C11 C12 C13 C14 0.5(7)
C11 C12 C13 Br1 -177.1(3)
C12 C13 C14 C15 1.0(7)
Br1 C13 C14 C15 178.6(4)
C11 C10 C15 C14 0.7(7)
C9 C10 C15 C14 179.2(5)
C13 C14 C15 C10 -1.6(8)
C8 C9 C16 C17 -50.0(5)
C27 C9 C16 C17 -172.8(5)
C10 C9 C16 C17 63.8(5)
C9 C16 C17 C18 -101.6(6)
C9 C16 C17 C25 79.2(5)
C16 C17 C18 C19 -3.6(9)
C25 C17 C18 C19 175.5(5)
C17 C18 C19 C24 134.4(6)
C17 C18 C19 C20 -48.0(8)
C24 C19 C20 C21 -2.5(8)
C18 C19 C20 C21 180.0(5)
C19 C20 C21 C22 0.9(9)
C20 C21 C22 C23 -0.1(10)
C21 C22 C23 C24 1.0(10)
C22 C23 C24 C19 -2.6(10)
C20 C19 C24 C23 3.3(9)
C18 C19 C24 C23 -179.0(5)
C26 O2 C25 O1 2.0(8)
C26 O2 C25 C17 -178.6(5)
C18 C17 C25 O1 -150.3(6)
C16 C17 C25 O1 28.9(7)
C18 C17 C25 O2 30.3(7)
C16 C17 C25 O2 -150.5(4)
C8 C9 C27 F2 -61.3(6)
C10 C9 C27 F2 -172.6(5)
C16 C9 C27 F2 64.0(7)
C8 C9 C27 F1 59.4(6)
C10 C9 C27 F1 -51.9(7)
C16 C9 C27 F1 -175.3(5)
C8 C9 C27 F3 177.4(5)
C10 C9 C27 F3 66.0(6)
C16 C9 C27 F3 -57.3(6)
C33 C28 C29 C30 0.9(9)
C28 C29 C30 C31 -1.4(10)
C29 C30 C31 C32 1.1(11)
C30 C31 C32 C33 -0.1(9)
C31 C32 C33 C28 -0.4(8)
C31 C32 C33 C34 175.5(5)
C29 C28 C33 C32 0.0(8)
C29 C28 C33 C34 -175.8(5)
C32 C33 C34 C35 -33.8(7)
C28 C33 C34 C35 141.8(5)
C32 C33 C34 C38 148.1(5)
C28 C33 C34 C38 -36.2(8)
C33 C34 C35 C36 -176.3(5)
C38 C34 C35 C36 2.0(6)
C34 C35 C36 C54 -123.2(5)
C34 C35 C36 C37 -2.6(5)
C34 C35 C36 C43 115.6(5)
C54 C36 C37 C42 -60.5(7)
C35 C36 C37 C42 -178.5(5)
C43 C36 C37 C42 63.5(6)
C54 C36 C37 C38 120.2(5)
C35 C36 C37 C38 2.3(5)
C43 C36 C37 C38 -115.8(4)
C42 C37 C38 C39 0.5(7)
C36 C37 C38 C39 179.8(5)
C42 C37 C38 C34 179.4(4)
C36 C37 C38 C34 -1.2(5)
C35 C34 C38 C39 178.3(5)
C33 C34 C38 C39 -3.5(9)
C35 C34 C38 C37 -0.5(6)
C33 C34 C38 C37 177.8(5)
C37 C38 C39 C40 0.2(7)
C34 C38 C39 C40 -178.4(5)
C38 C39 C40 C41 -0.9(8)
C38 C39 C40 Br2 178.6(4)
C39 C40 C41 C42 0.8(8)
Br2 C40 C41 C42 -178.7(4)
C40 C41 C42 C37 -0.1(8)
C38 C37 C42 C41 -0.5(7)
C36 C37 C42 C41 -179.7(5)
C54 C36 C43 C44 177.9(4)
C37 C36 C43 C44 51.5(5)
C35 C36 C43 C44 -60.3(5)
C36 C43 C44 C45 -106.3(5)
C36 C43 C44 C52 76.6(5)
C52 C44 C45 C46 175.9(5)
C43 C44 C45 C46 -1.1(8)
C44 C45 C46 C51 133.6(5)
C44 C45 C46 C47 -47.4(8)
C51 C46 C47 C48 -1.1(8)
C45 C46 C47 C48 179.8(5)
C46 C47 C48 C49 -0.6(8)
C47 C48 C49 C50 1.4(9)
C48 C49 C50 C51 -0.4(9)
C47 C46 C51 C50 2.1(8)
C45 C46 C51 C50 -178.7(5)
C49 C50 C51 C46 -1.4(8)
C53 O4 C52 O3 -2.6(8)
C53 O4 C52 C44 178.9(5)
C45 C44 C52 O3 -146.4(6)
C43 C44 C52 O3 30.9(7)
C45 C44 C52 O4 32.0(6)
C43 C44 C52 O4 -150.6(4)
C37 C36 C54 F4 -172.9(5)
C35 C36 C54 F4 -60.3(7)
C43 C36 C54 F4 62.1(7)
C37 C36 C54 F5 65.4(7)
C35 C36 C54 F5 178.0(5)
C43 C36 C54 F5 -59.7(6)
C37 C36 C54 F6 -51.6(7)
C35 C36 C54 F6 61.0(6)
C43 C36 C54 F6 -176.7(5)
